data_7104275
loop_
_publ_author_name
'Huang, Zhangjian'
'Zhang, Yihua'
'Fang, Lei'
'Zhang, Zhiguo'
'Lai, Yisheng'
'Ding, Ye'
'Cao, Fengqi'
'Zhang, Ji'
'Peng, Sixun'

_publ_section_title
;
 Nanometre-sized titanium dioxide-catalyzed reactions of nitric oxide
 with aliphatic cyclic and aromatic amines.
;
_journal_issue 13
_journal_name_full 'Chemical communications (Cambridge, England)'
_journal_page_first 1763
_journal_page_last 1765
_journal_paper_doi 10.1039/b820535c
_journal_volume 34
_journal_year 2009
_chemical_formula_moiety 'C12 H19 Cl N4 O2'
_chemical_formula_sum 'C12 H19 Cl N4 O2'
_chemical_formula_weight 286.76
_chemical_name_common
;
Hydrochloride salt of O2-Methyl 1-(4-benzylpiperazin-1-
yl)diazen-1-ium-1,2-diolate
;
_chemical_name_systematic
;
?
;
_space_group_IT_number 14
_symmetry_cell_setting monoclinic
_symmetry_space_group_name_Hall '-P 2ybc'
_symmetry_space_group_name_H-M 'P 1 21/c 1'
_atom_sites_solution_hydrogens geom
_atom_sites_solution_primary direct
_atom_sites_solution_secondary difmap
_audit_creation_method SHELXL-97
_cell_angle_alpha 90.00
_cell_angle_beta 96.14(3)
_cell_angle_gamma 90.00
_cell_formula_units_Z 4
_cell_length_a 7.0760(14)
_cell_length_b 9.0240(18)
_cell_length_c 22.863(5)
_cell_measurement_reflns_used 25
_cell_measurement_temperature 293(2)
_cell_measurement_theta_max 14
_cell_measurement_theta_min 10
_cell_volume 1451.5(5)
_computing_cell_refinement 'CAD4 EXPRESS'
_computing_data_collection 'CAD4 EXPRESS(Enraf-Nonius,1994)'
_computing_data_reduction 'XCAD4(Harms & Wocadlo,1995)'
_computing_structure_refinement 'SHELXL-97 (Sheldrick, 1997)'
_computing_structure_solution 'SHELXS-97 (Sheldrick, 1990)'
_diffrn_ambient_temperature 293(2)
_diffrn_measured_fraction_theta_full 0.998
_diffrn_measured_fraction_theta_max 0.998
_diffrn_measurement_device_type 'Nonius cad4'
_diffrn_measurement_method \w/2\q
_diffrn_radiation_monochromator graphite
_diffrn_radiation_source 'fine-focus sealed tube'
_diffrn_radiation_type MoK\a
_diffrn_radiation_wavelength 0.71073
_diffrn_reflns_av_R_equivalents 0.0319
_diffrn_reflns_av_sigmaI/netI 0.0330
_diffrn_reflns_limit_h_max 8
_diffrn_reflns_limit_h_min 0
_diffrn_reflns_limit_k_max 10
_diffrn_reflns_limit_k_min 0
_diffrn_reflns_limit_l_max 27
_diffrn_reflns_limit_l_min -27
_diffrn_reflns_number 2845
_diffrn_reflns_theta_full 25.26
_diffrn_reflns_theta_max 25.26
_diffrn_reflns_theta_min 1.79
_diffrn_standards_decay_% 0
_diffrn_standards_interval_count 200
_diffrn_standards_interval_time 2h
_diffrn_standards_number 3
_exptl_absorpt_coefficient_mu 0.268
_exptl_absorpt_correction_T_max 0.9737
_exptl_absorpt_correction_T_min 0.9240
_exptl_absorpt_correction_type psi-scan
_exptl_crystal_colour colourless
_exptl_crystal_density_diffrn 1.312
_exptl_crystal_density_method 'not measured'
_exptl_crystal_description block
_exptl_crystal_F_000 608
_exptl_crystal_size_max 0.30
_exptl_crystal_size_mid 0.20
_exptl_crystal_size_min 0.10
_refine_diff_density_max 0.353
_refine_diff_density_min -0.378
_refine_diff_density_rms 0.088
_refine_ls_extinction_method none
_refine_ls_goodness_of_fit_ref 1.003
_refine_ls_hydrogen_treatment constr
_refine_ls_matrix_type full
_refine_ls_number_parameters 175
_refine_ls_number_reflns 2633
_refine_ls_number_restraints 0
_refine_ls_restrained_S_all 1.003
_refine_ls_R_factor_all 0.0804
_refine_ls_R_factor_gt 0.0537
_refine_ls_shift/su_max 0.000
_refine_ls_shift/su_mean 0.000
_refine_ls_structure_factor_coef Fsqd
_refine_ls_weighting_details 'calc w=1/[\s^2^(Fo^2^)+(0.1000P)^2^+2.2200P] where P=(Fo^2^+2Fc^2^)/3'
_refine_ls_weighting_scheme calc
_refine_ls_wR_factor_gt 0.1401
_refine_ls_wR_factor_ref 0.1915
_reflns_number_gt 1972
_reflns_number_total 2633
_reflns_threshold_expression >2sigma(I)
_cod_data_source_file b820535c.txt
_cod_data_source_block y
_cod_depositor_comments
;
The following automatic conversions were performed:
'_symmetry_cell_setting' value 'Monoclinic' changed to 'monoclinic'
according to '/home/saulius/struct/CIF-dictionaries/cif_core.dic'
dictionary named 'cif_core.dic' version 2.4.1 from 2010-06-29.

Automatic conversion script
Id: cif_fix_enum 1527 2010-12-29 10:47:43Z saulius 
;
_cod_original_sg_symbol_H-M P21/c
_cod_database_code 7104275

loop_
_symmetry_equiv_pos_as_xyz
'x, y, z'
'-x, y+1/2, -z+1/2'
'-x, -y, -z'
'x, -y-1/2, z-1/2'

loop_
_atom_site_label
_atom_site_type_symbol
_atom_site_fract_x
_atom_site_fract_y
_atom_site_fract_z
_atom_site_U_iso_or_equiv
_atom_site_adp_type
_atom_site_occupancy
_atom_site_symmetry_multiplicity
_atom_site_calc_flag
_atom_site_refinement_flags
_atom_site_disorder_assembly
_atom_site_disorder_group
Cl Cl 1.19467(12) 0.42284(10) 0.73602(4) 0.0445(3) Uani 1 1 d . . .
O1 O 0.6773(5) 0.6871(3) 0.55617(13) 0.0621(8) Uani 1 1 d . . .
O2 O 0.7448(4) 0.5231(4) 0.47435(12) 0.0583(8) Uani 1 1 d . . .
N1 N 0.7617(4) 0.3954(3) 0.73935(12) 0.0310(6) Uani 1 1 d . . .
N2 N 0.6733(4) 0.4968(3) 0.62114(12) 0.0388(7) Uani 1 1 d . . .
N3 N 0.7013(4) 0.5521(3) 0.56470(13) 0.0410(7) Uani 1 1 d . . .
N4 N 0.7445(5) 0.4546(4) 0.52787(13) 0.0480(8) Uani 1 1 d . . .
C1 C 0.6762(10) 0.5947(7) 0.9250(2) 0.094(2) Uani 1 1 d . . .
H1A H 0.5838 0.6432 0.9439 0.113 Uiso 1 1 calc R . .
C2 C 0.6211(7) 0.5053(6) 0.87668(19) 0.0683(13) Uani 1 1 d . . .
H2A H 0.4930 0.4934 0.8636 0.082 Uiso 1 1 calc R . .
C3 C 0.7584(5) 0.4342(4) 0.84827(15) 0.0385(8) Uani 1 1 d . . .
C4 C 0.9473(6) 0.4516(5) 0.86941(17) 0.0532(10) Uani 1 1 d . . .
H4B H 1.0403 0.4030 0.8509 0.064 Uiso 1 1 calc R . .
C5 C 1.0005(7) 0.5406(6) 0.9180(2) 0.0666(13) Uani 1 1 d . . .
H5A H 1.1280 0.5516 0.9321 0.080 Uiso 1 1 calc R . .
C6 C 0.8610(10) 0.6124(6) 0.9451(2) 0.0835(18) Uani 1 1 d . . .
H6A H 0.8948 0.6733 0.9774 0.100 Uiso 1 1 calc R . .
C7 C 0.7018(5) 0.3371(4) 0.79609(15) 0.0400(8) Uani 1 1 d . . .
H7A H 0.5647 0.3257 0.7918 0.048 Uiso 1 1 calc R . .
H7B H 0.7573 0.2397 0.8035 0.048 Uiso 1 1 calc R . .
C8 C 0.6892(5) 0.5482(3) 0.72571(15) 0.0349(8) Uani 1 1 d . . .
H8A H 0.7391 0.6155 0.7567 0.042 Uiso 1 1 calc R . .
H8B H 0.5516 0.5489 0.7240 0.042 Uiso 1 1 calc R . .
C9 C 0.7488(5) 0.5998(4) 0.66754(15) 0.0367(8) Uani 1 1 d . . .
H9A H 0.7003 0.6988 0.6587 0.044 Uiso 1 1 calc R . .
H9B H 0.8864 0.6030 0.6696 0.044 Uiso 1 1 calc R . .
C10 C 0.7516(5) 0.3468(4) 0.63185(16) 0.0413(8) Uani 1 1 d . . .
H10A H 0.8892 0.3490 0.6335 0.050 Uiso 1 1 calc R . .
H10B H 0.7028 0.2805 0.6004 0.050 Uiso 1 1 calc R . .
C11 C 0.6918(5) 0.2935(4) 0.69025(15) 0.0411(8) Uani 1 1 d . . .
H11A H 0.5543 0.2876 0.6875 0.049 Uiso 1 1 calc R . .
H11B H 0.7423 0.1949 0.6986 0.049 Uiso 1 1 calc R . .
C12 C 0.7886(7) 0.4128(6) 0.43293(19) 0.0672(13) Uani 1 1 d . . .
H12A H 0.7882 0.4570 0.3947 0.101 Uiso 1 1 calc R . .
H12B H 0.6951 0.3354 0.4314 0.101 Uiso 1 1 calc R . .
H12C H 0.9119 0.3719 0.4449 0.101 Uiso 1 1 calc R . .
H H 0.905(7) 0.397(5) 0.741(2) 0.081 Uiso 1 1 d . . .

loop_
_atom_site_aniso_label
_atom_site_aniso_U_11
_atom_site_aniso_U_22
_atom_site_aniso_U_33
_atom_site_aniso_U_23
_atom_site_aniso_U_13
_atom_site_aniso_U_12
Cl 0.0322(5) 0.0384(5) 0.0630(6) 0.0045(4) 0.0053(4) 0.0005(3)
O1 0.089(2) 0.0430(17) 0.0550(17) 0.0108(14) 0.0120(15) 0.0047(15)
O2 0.0616(18) 0.069(2) 0.0450(15) -0.0003(14) 0.0112(13) -0.0010(15)
N1 0.0262(13) 0.0216(13) 0.0453(16) -0.0008(11) 0.0051(11) -0.0011(10)
N2 0.0469(16) 0.0293(15) 0.0396(16) -0.0008(13) 0.0020(12) 0.0013(13)
N3 0.0396(16) 0.0422(18) 0.0416(17) 0.0013(14) 0.0067(13) -0.0035(13)
N4 0.057(2) 0.052(2) 0.0356(16) -0.0013(15) 0.0070(14) 0.0005(16)
C1 0.130(5) 0.100(4) 0.050(3) -0.014(3) -0.001(3) 0.069(4)
C2 0.076(3) 0.075(3) 0.054(3) 0.000(2) 0.003(2) 0.039(3)
C3 0.0474(19) 0.0308(17) 0.0373(18) 0.0083(15) 0.0046(15) 0.0038(15)
C4 0.064(3) 0.050(2) 0.046(2) 0.0003(18) 0.0081(18) -0.006(2)
C5 0.081(3) 0.062(3) 0.054(3) 0.005(2) -0.006(2) -0.021(2)
C6 0.147(6) 0.057(3) 0.043(3) -0.006(2) -0.008(3) 0.018(3)
C7 0.0392(18) 0.0334(19) 0.048(2) 0.0063(15) 0.0076(15) -0.0074(15)
C8 0.0347(17) 0.0204(16) 0.050(2) 0.0001(14) 0.0052(14) 0.0016(13)
C9 0.0388(18) 0.0245(16) 0.046(2) -0.0001(14) 0.0029(15) 0.0001(14)
C10 0.048(2) 0.0265(18) 0.048(2) -0.0078(15) 0.0014(16) 0.0002(15)
C11 0.047(2) 0.0256(17) 0.050(2) -0.0042(15) 0.0023(16) -0.0052(15)
C12 0.067(3) 0.088(4) 0.046(2) -0.018(2) 0.008(2) 0.007(3)

loop_
_atom_type_symbol
_atom_type_description
_atom_type_scat_dispersion_real
_atom_type_scat_dispersion_imag
_atom_type_scat_source
C C 0.0033 0.0016 'International Tables Vol C Tables 4.2.6.8 and 6.1.1.4'
H H 0.0000 0.0000 'International Tables Vol C Tables 4.2.6.8 and 6.1.1.4'
N N 0.0061 0.0033 'International Tables Vol C Tables 4.2.6.8 and 6.1.1.4'
O O 0.0106 0.0060 'International Tables Vol C Tables 4.2.6.8 and 6.1.1.4'
Cl Cl 0.1484 0.1585 'International Tables Vol C Tables 4.2.6.8 and 6.1.1.4'

loop_
_geom_angle_atom_site_label_1
_geom_angle_atom_site_label_2
_geom_angle_atom_site_label_3
_geom_angle
_geom_angle_site_symmetry_1
_geom_angle_site_symmetry_3
_geom_angle_publ_flag
N4 O2 C12 107.3(3) . . ?
C8 N1 C11 109.5(3) . . ?
C8 N1 C7 112.4(3) . . ?
C11 N1 C7 109.4(3) . . ?
C8 N1 H 108(3) . . ?
C11 N1 H 107(3) . . ?
C7 N1 H 110(3) . . ?
N3 N2 C9 111.1(3) . . ?
N3 N2 C10 112.8(3) . . ?
C9 N2 C10 111.1(3) . . ?
O1 N3 N4 127.6(3) . . ?
O1 N3 N2 117.2(3) . . ?
N4 N3 N2 115.1(3) . . ?
N3 N4 O2 107.5(3) . . ?
C6 C1 C2 121.3(5) . . ?
C6 C1 H1A 119.4 . . ?
C2 C1 H1A 119.4 . . ?
C3 C2 C1 119.4(5) . . ?
C3 C2 H2A 120.3 . . ?
C1 C2 H2A 120.3 . . ?
C4 C3 C2 119.0(4) . . ?
C4 C3 C7 120.7(3) . . ?
C2 C3 C7 120.2(4) . . ?
C3 C4 C5 121.0(4) . . ?
C3 C4 H4B 119.5 . . ?
C5 C4 H4B 119.5 . . ?
C6 C5 C4 119.0(5) . . ?
C6 C5 H5A 120.5 . . ?
C4 C5 H5A 120.5 . . ?
C1 C6 C5 120.3(5) . . ?
C1 C6 H6A 119.9 . . ?
C5 C6 H6A 119.9 . . ?
C3 C7 N1 114.0(3) . . ?
C3 C7 H7A 108.8 . . ?
N1 C7 H7A 108.8 . . ?
C3 C7 H7B 108.8 . . ?
N1 C7 H7B 108.8 . . ?
H7A C7 H7B 107.7 . . ?
N1 C8 C9 110.3(3) . . ?
N1 C8 H8A 109.6 . . ?
C9 C8 H8A 109.6 . . ?
N1 C8 H8B 109.6 . . ?
C9 C8 H8B 109.6 . . ?
H8A C8 H8B 108.1 . . ?
N2 C9 C8 109.1(3) . . ?
N2 C9 H9A 109.9 . . ?
C8 C9 H9A 109.9 . . ?
N2 C9 H9B 109.9 . . ?
C8 C9 H9B 109.9 . . ?
H9A C9 H9B 108.3 . . ?
N2 C10 C11 107.5(3) . . ?
N2 C10 H10A 110.2 . . ?
C11 C10 H10A 110.2 . . ?
N2 C10 H10B 110.2 . . ?
C11 C10 H10B 110.2 . . ?
H10A C10 H10B 108.5 . . ?
N1 C11 C10 111.3(3) . . ?
N1 C11 H11A 109.4 . . ?
C10 C11 H11A 109.4 . . ?
N1 C11 H11B 109.4 . . ?
C10 C11 H11B 109.4 . . ?
H11A C11 H11B 108.0 . . ?
O2 C12 H12A 109.5 . . ?
O2 C12 H12B 109.5 . . ?
H12A C12 H12B 109.5 . . ?
O2 C12 H12C 109.5 . . ?
H12A C12 H12C 109.5 . . ?
H12B C12 H12C 109.5 . . ?

loop_
_geom_bond_atom_site_label_1
_geom_bond_atom_site_label_2
_geom_bond_distance
_geom_bond_site_symmetry_2
_geom_bond_publ_flag
O1 N3 1.242(4) . ?
O2 N4 1.371(4) . ?
O2 C12 1.431(5) . ?
N1 C8 1.493(4) . ?
N1 C11 1.494(4) . ?
N1 C7 1.502(4) . ?
N1 H 1.01(5) . ?
N2 N3 1.417(4) . ?
N2 C9 1.468(4) . ?
N2 C10 1.473(4) . ?
N3 N4 1.277(4) . ?
C1 C6 1.349(9) . ?
C1 C2 1.390(8) . ?
C1 H1A 0.9300 . ?
C2 C3 1.383(5) . ?
C2 H2A 0.9300 . ?
C3 C4 1.380(6) . ?
C3 C7 1.500(5) . ?
C4 C5 1.390(6) . ?
C4 H4B 0.9300 . ?
C5 C6 1.382(8) . ?
C5 H5A 0.9300 . ?
C6 H6A 0.9300 . ?
C7 H7A 0.9700 . ?
C7 H7B 0.9700 . ?
C8 C9 1.511(5) . ?
C8 H8A 0.9700 . ?
C8 H8B 0.9700 . ?
C9 H9A 0.9700 . ?
C9 H9B 0.9700 . ?
C10 C11 1.521(5) . ?
C10 H10A 0.9700 . ?
C10 H10B 0.9700 . ?
C11 H11A 0.9700 . ?
C11 H11B 0.9700 . ?
C12 H12A 0.9600 . ?
C12 H12B 0.9600 . ?
C12 H12C 0.9600 . ?

loop_
_geom_torsion_atom_site_label_1
_geom_torsion_atom_site_label_2
_geom_torsion_atom_site_label_3
_geom_torsion_atom_site_label_4
_geom_torsion
_geom_torsion_site_symmetry_1
_geom_torsion_site_symmetry_2
_geom_torsion_site_symmetry_3
_geom_torsion_site_symmetry_4
_geom_torsion_publ_flag
C9 N2 N3 O1 -39.6(4) . . . . ?
C10 N2 N3 O1 -165.2(3) . . . . ?
C9 N2 N3 N4 142.0(3) . . . . ?
C10 N2 N3 N4 16.5(4) . . . . ?
O1 N3 N4 O2 -5.0(5) . . . . ?
N2 N3 N4 O2 173.2(3) . . . . ?
C12 O2 N4 N3 -178.6(3) . . . . ?
C6 C1 C2 C3 -0.6(9) . . . . ?
C1 C2 C3 C4 1.3(7) . . . . ?
C1 C2 C3 C7 179.9(4) . . . . ?
C2 C3 C4 C5 -0.9(6) . . . . ?
C7 C3 C4 C5 -179.5(4) . . . . ?
C3 C4 C5 C6 -0.1(7) . . . . ?
C2 C1 C6 C5 -0.4(9) . . . . ?
C4 C5 C6 C1 0.8(8) . . . . ?
C4 C3 C7 N1 -67.8(4) . . . . ?
C2 C3 C7 N1 113.6(4) . . . . ?
C8 N1 C7 C3 -56.0(4) . . . . ?
C11 N1 C7 C3 -177.9(3) . . . . ?
C11 N1 C8 C9 -56.7(3) . . . . ?
C7 N1 C8 C9 -178.5(3) . . . . ?
N3 N2 C9 C8 171.3(3) . . . . ?
C10 N2 C9 C8 -62.2(4) . . . . ?
N1 C8 C9 N2 59.0(3) . . . . ?
N3 N2 C10 C11 -173.3(3) . . . . ?
C9 N2 C10 C11 61.2(4) . . . . ?
C8 N1 C11 C10 57.2(4) . . . . ?
C7 N1 C11 C10 -179.2(3) . . . . ?
N2 C10 C11 N1 -58.7(4) . . . . ?
